data_1567494
loop_
_publ_author_name
'Chen, Chaohuang'
'Daniliuc, Constantin Gabriel'
'Klabunde, Sina'
'Hansen, Michael Ryan'
'Kehr, Gerald'
'Erker, Gerhard'

_publ_section_title
;
 Generation of Boryl-nitroxide Radicals from a Boraalkene via the Nitroso
 Ene Reaction
;
_journal_name_full 'Chemical Science'
_journal_paper_doi 10.1039/D2SC02485C
_journal_year 2022
_chemical_formula_sum 'C39 H38 B F5 N3 O'
_chemical_formula_weight 670.53
_space_group_crystal_system tetragonal
_space_group_IT_number 88
_space_group_name_Hall '-I 4ad'
_space_group_name_H-M_alt 'I 41/a :2'
_atom_sites_solution_hydrogens geom
_audit_creation_method 'APEX3 v2019.1-0'
_audit_update_record
;
2022-03-11 deposited with the CCDC.	2022-08-15 downloaded from the CCDC.
;
_cell_angle_alpha 90
_cell_angle_beta 90
_cell_angle_gamma 90
_cell_formula_units_Z 16
_cell_length_a 23.5399(8)
_cell_length_b 23.5399(8)
_cell_length_c 24.9570(11)
_cell_measurement_reflns_used 9952
_cell_measurement_temperature 102.(2)
_cell_measurement_theta_max 26.6999
_cell_measurement_theta_min 2.4472
_cell_volume 13829.3(9)
_computing_cell_refinement 'SAINT V8.40A (Bruker Nano, Inc., 2019)'
_computing_data_collection 'APEX3 v2019.1-0'
_computing_data_reduction 'SAINT V8.40A (Bruker Nano, Inc., 2019)'
_computing_molecular_graphics 'shelXle (C.B. Huebschle, rev 958)'
_computing_structure_refinement 'SHELXL-2018/3 (Sheldrick, 2018)'
_computing_structure_solution 'SHELXT 2014/5 (Sheldrick, 2014)'
_diffrn_ambient_temperature 102.(2)
_diffrn_detector_area_resol_mean 7.3910
_diffrn_measured_fraction_theta_full 0.998
_diffrn_measured_fraction_theta_max 0.998
_diffrn_measurement_device_type 'Bruker D8 Venture PHOTON III Diffractometer'
_diffrn_measurement_method 'phi / omega scans'
_diffrn_radiation_monochromator 'MX mirror'
_diffrn_radiation_type MoK\a
_diffrn_radiation_wavelength 0.71073
_diffrn_reflns_av_R_equivalents 0.0931
_diffrn_reflns_av_unetI/netI 0.0250
_diffrn_reflns_limit_h_max 29
_diffrn_reflns_limit_h_min -29
_diffrn_reflns_limit_k_max 29
_diffrn_reflns_limit_k_min -29
_diffrn_reflns_limit_l_max 31
_diffrn_reflns_limit_l_min -31
_diffrn_reflns_number 162403
_diffrn_reflns_theta_full 26.75
_diffrn_reflns_theta_max 26.75
_diffrn_reflns_theta_min 2.04
_diffrn_source 'Mo Ims'
_diffrn_source_type 'micro focus tube'
_exptl_absorpt_coefficient_mu 0.096
_exptl_absorpt_correction_T_max 0.98
_exptl_absorpt_correction_T_min 0.89
_exptl_absorpt_correction_type multi-scan
_exptl_absorpt_process_details
;
SADABS-2016/2 Bruker AXS area detector scaling and absorption correction.
Krause, L., Herbst-Irmer, R., Sheldrick G.M. & Stalke D.,
J. Appl. Cryst. 48 (2015) 3-10
;
_exptl_crystal_colour orange
_exptl_crystal_density_diffrn 1.288
_exptl_crystal_density_method 'not measured'
_exptl_crystal_description prism
_exptl_crystal_F_000 5616
_exptl_crystal_size_max 0.300
_exptl_crystal_size_mid 0.243
_exptl_crystal_size_min 0.192
_refine_diff_density_max 0.269
_refine_diff_density_min -0.197
_refine_ls_extinction_method none
_refine_ls_goodness_of_fit_ref 1.030
_refine_ls_hydrogen_treatment constr
_refine_ls_matrix_type full
_refine_ls_number_parameters 449
_refine_ls_number_reflns 7357
_refine_ls_number_restraints 0
_refine_ls_restrained_S_all 1.030
_refine_ls_R_factor_all 0.0555
_refine_ls_R_factor_gt 0.0422
_refine_ls_shift/su_max 0.001
_refine_ls_shift/su_mean 0.000
_refine_ls_structure_factor_coef Fsqd
_refine_ls_weighting_details 'w=1/[\s^2^(Fo^2^)+(0.0369P)^2^+16.7859P] where P=(Fo^2^+2Fc^2^)/3'
_refine_ls_weighting_scheme calc
_refine_ls_wR_factor_gt 0.0926
_refine_ls_wR_factor_ref 0.0995
_reflns_number_gt 6063
_reflns_number_total 7357
_reflns_threshold_expression 'I > 2\s(I)'
_cod_data_source_file d2sc02485c4.cif
_cod_data_source_block 5_erk9943
_cod_depositor_comments
;
The following automatic conversions were performed:

data item '_exptl_absorpt_correction_type' value 'Multi-Scan' was
changed to 'multi-scan' in accordance with the
/home/data/users/saulius/crontab/automatic-downloads/rss-feeds/RSC/lib/dictionaries/cif_core.dic
dictionary named 'cif_core.dic' version 2.4.2 last updated on
2011-04-26.

Automatic conversion script
Id: cif_fix_values 7556 2019-12-06 15:28:31Z antanas 
;
_cod_original_cell_volume 13829.3(11)
_cod_original_sg_symbol_H-M 'I 41/a'
_cod_database_code 1567494

loop_
_space_group_symop_operation_xyz
'x, y, z'
'-x+1/2, -y, z+1/2'
'-y+3/4, x+1/4, z+1/4'
'y+3/4, -x+3/4, z+3/4'
'x+1/2, y+1/2, z+1/2'
'-x+1, -y+1/2, z+1'
'-y+5/4, x+3/4, z+3/4'
'y+5/4, -x+5/4, z+5/4'
'-x, -y, -z'
'x-1/2, y, -z-1/2'
'y-3/4, -x-1/4, -z-1/4'
'-y-3/4, x-3/4, -z-3/4'
'-x+1/2, -y+1/2, -z+1/2'
'x, y+1/2, -z'
'y-1/4, -x+1/4, -z+1/4'
'-y-1/4, x-1/4, -z-1/4'

loop_
_atom_site_type_symbol
_atom_site_label
_atom_site_fract_x
_atom_site_fract_y
_atom_site_fract_z
_atom_site_U_iso_or_equiv
_atom_site_adp_type
_atom_site_calc_flag
_atom_site_refinement_flags_adp
_atom_site_refinement_flags_occupancy
_atom_site_refinement_flags_posn
_atom_site_occupancy
_atom_site_disorder_assembly
_atom_site_disorder_group
B B1 0.78127(7) 0.31049(7) 0.48516(6) 0.0180(3) Uani d . . . 1 . .
C C1 0.78482(6) 0.34749(6) 0.43001(6) 0.0165(3) Uani d . . . 1 . .
N N1 0.77379(5) 0.32221(5) 0.38225(5) 0.0173(2) Uani d . . . 1 . .
O O1 0.75525(5) 0.39376(5) 0.53672(4) 0.0247(2) Uani d . . . 1 . .
C C2 0.79263(6) 0.35623(6) 0.34040(6) 0.0210(3) Uani d . . . 1 . .
H H2 0.79028 0.3477 0.303263 0.025 Uiso calc U . R 1 . .
N N2 0.80958(5) 0.39783(5) 0.41767(5) 0.0176(2) Uani d . . . 1 . .
C C3 0.81482(6) 0.40342(7) 0.36224(6) 0.0207(3) Uani d . . . 1 . .
H H3 0.830973 0.434633 0.343524 0.025 Uiso calc U . R 1 . .
N N3 0.78939(5) 0.35019(5) 0.53451(5) 0.0196(3) Uani d . . . 1 . .
C C11 0.75198(6) 0.26535(6) 0.37596(6) 0.0179(3) Uani d . . . 1 . .
C C12 0.78209(6) 0.22023(6) 0.39982(6) 0.0199(3) Uani d . . . 1 . .
C C13 0.76127(7) 0.16536(6) 0.39185(6) 0.0247(3) Uani d . . . 1 . .
H H13 0.780978 0.134025 0.407014 0.03 Uiso calc U . R 1 . .
C C14 0.71247(7) 0.15571(7) 0.36226(7) 0.0271(3) Uani d . . . 1 . .
H H14 0.69853 0.118124 0.357882 0.033 Uiso calc U . R 1 . .
C C15 0.68401(7) 0.20093(7) 0.33906(6) 0.0243(3) Uani d . . . 1 . .
H H15 0.650874 0.193767 0.318406 0.029 Uiso calc U . R 1 . .
C C16 0.70277(6) 0.25667(6) 0.34528(6) 0.0198(3) Uani d . . . 1 . .
C C17 0.83344(6) 0.22903(7) 0.43377(6) 0.0220(3) Uani d . . . 1 . .
C C18 0.83308(6) 0.26725(6) 0.47353(6) 0.0203(3) Uani d . . . 1 . .
H H18 0.865355 0.269038 0.496324 0.024 Uiso calc U . R 1 . .
C C19 0.88340(7) 0.19074(8) 0.42211(7) 0.0325(4) Uani d . . . 1 . .
H H19A 0.915689 0.201949 0.444527 0.049 Uiso calc U . R 1 . .
H H19B 0.893874 0.194118 0.384245 0.049 Uiso calc U . R 1 . .
H H19C 0.873046 0.15129 0.430006 0.049 Uiso calc U . R 1 . .
C C20 0.66930(6) 0.30473(6) 0.31907(6) 0.0226(3) Uani d . . . 1 . .
H H20 0.686738 0.341585 0.33033 0.027 Uiso calc U . R 1 . .
C C21 0.67349(7) 0.30040(7) 0.25762(6) 0.0281(4) Uani d . . . 1 . .
H H21A 0.713536 0.300641 0.246884 0.042 Uiso calc U . R 1 . .
H H21B 0.653936 0.332797 0.241251 0.042 Uiso calc U . R 1 . .
H H21C 0.655664 0.264993 0.245611 0.042 Uiso calc U . R 1 . .
C C22 0.60701(7) 0.30458(7) 0.33729(7) 0.0283(4) Uani d . . . 1 . .
H H22A 0.588058 0.270476 0.323584 0.042 Uiso calc U . R 1 . .
H H22B 0.587824 0.338459 0.323378 0.042 Uiso calc U . R 1 . .
H H22C 0.605371 0.304708 0.376524 0.042 Uiso calc U . R 1 . .
C C31 0.83579(6) 0.43903(6) 0.45354(6) 0.0195(3) Uani d . . . 1 . .
C C32 0.89328(6) 0.43116(7) 0.46602(6) 0.0232(3) Uani d . . . 1 . .
C C33 0.91897(7) 0.47254(8) 0.49807(7) 0.0308(4) Uani d . . . 1 . .
H H33 0.957673 0.468265 0.508091 0.037 Uiso calc U . R 1 . .
C C34 0.88915(8) 0.51935(8) 0.51534(7) 0.0352(4) Uani d . . . 1 . .
H H34 0.90752 0.547155 0.536812 0.042 Uiso calc U . R 1 . .
C C35 0.83256(8) 0.52623(7) 0.50167(7) 0.0304(4) Uani d . . . 1 . .
H H35 0.812676 0.558933 0.513735 0.036 Uiso calc U . R 1 . .
C C36 0.80415(7) 0.48597(7) 0.47047(6) 0.0227(3) Uani d . . . 1 . .
C C37 0.92783(6) 0.38204(8) 0.44399(6) 0.0266(3) Uani d . . . 1 . .
H H37 0.900767 0.353396 0.429015 0.032 Uiso calc U . R 1 . .
C C38 0.96352(7) 0.35264(9) 0.48721(7) 0.0345(4) Uani d . . . 1 . .
H H38A 0.993958 0.3782 0.498904 0.052 Uiso calc U . R 1 . .
H H38B 0.980147 0.317801 0.472508 0.052 Uiso calc U . R 1 . .
H H38C 0.939291 0.343132 0.517851 0.052 Uiso calc U . R 1 . .
C C39 0.96614(8) 0.40250(10) 0.39818(7) 0.0422(5) Uani d . . . 1 . .
H H39A 0.942626 0.418159 0.369343 0.063 Uiso calc U . R 1 . .
H H39B 0.988348 0.370449 0.384408 0.063 Uiso calc U . R 1 . .
H H39C 0.99194 0.431952 0.411521 0.063 Uiso calc U . R 1 . .
C C40 0.74243(7) 0.49430(7) 0.45470(7) 0.0258(3) Uani d . . . 1 . .
H H40 0.726032 0.456141 0.446289 0.031 Uiso calc U . R 1 . .
C C41 0.70698(8) 0.52065(8) 0.49957(7) 0.0357(4) Uani d . . . 1 . .
H H41A 0.712756 0.49912 0.532733 0.054 Uiso calc U . R 1 . .
H H41B 0.666707 0.519577 0.489687 0.054 Uiso calc U . R 1 . .
H H41C 0.718758 0.560156 0.505066 0.054 Uiso calc U . R 1 . .
C C42 0.73758(7) 0.53109(8) 0.40439(7) 0.0310(4) Uani d . . . 1 . .
H H42A 0.754012 0.568608 0.411447 0.047 Uiso calc U . R 1 . .
H H42B 0.697479 0.535321 0.394633 0.047 Uiso calc U . R 1 . .
H H42C 0.75815 0.512927 0.374863 0.047 Uiso calc U . R 1 . .
C C51 0.71851(6) 0.28050(6) 0.49391(5) 0.0178(3) Uani d . . . 1 . .
C C52 0.66741(6) 0.30790(6) 0.48311(6) 0.0207(3) Uani d . . . 1 . .
F F52 0.66720(4) 0.35830(4) 0.45679(4) 0.0282(2) Uani d . . . 1 . .
C C53 0.61472(6) 0.28664(7) 0.49706(6) 0.0224(3) Uani d . . . 1 . .
F F53 0.56691(4) 0.31597(4) 0.48638(4) 0.0345(2) Uani d . . . 1 . .
C C54 0.61072(6) 0.23503(7) 0.52273(6) 0.0211(3) Uani d . . . 1 . .
F F54 0.55993(4) 0.21455(4) 0.53763(4) 0.0287(2) Uani d . . . 1 . .
C C55 0.65982(7) 0.20559(6) 0.53383(6) 0.0203(3) Uani d . . . 1 . .
F F55 0.65698(4) 0.15569(4) 0.56009(4) 0.0290(2) Uani d . . . 1 . .
C C56 0.71165(6) 0.22857(6) 0.51935(6) 0.0191(3) Uani d . . . 1 . .
F F56 0.75737(4) 0.19677(4) 0.53312(4) 0.0267(2) Uani d . . . 1 . .
C C61 0.82748(6) 0.34391(7) 0.57776(6) 0.0214(3) Uani d . . . 1 . .
C C62 0.84802(7) 0.39255(7) 0.60307(6) 0.0268(3) Uani d . . . 1 . .
H H62 0.8373 0.429129 0.590574 0.032 Uiso calc U . R 1 . .
C C63 0.88411(8) 0.38716(8) 0.64649(7) 0.0347(4) Uani d . . . 1 . .
H H63 0.897853 0.420261 0.663984 0.042 Uiso calc U . R 1 . .
C C64 0.90044(8) 0.33419(9) 0.66474(7) 0.0374(4) Uani d . . . 1 . .
H H64 0.925155 0.330908 0.69467 0.045 Uiso calc U . R 1 . .
C C65 0.88061(8) 0.28600(8) 0.63920(7) 0.0354(4) Uani d . . . 1 . .
H H65 0.892235 0.249569 0.651363 0.043 Uiso calc U . R 1 . .
C C66 0.84382(7) 0.29044(7) 0.59589(6) 0.0271(3) Uani d . . . 1 . .
H H66 0.8299 0.257195 0.578756 0.032 Uiso calc U . R 1 . .

loop_
_atom_site_aniso_label
_atom_site_aniso_U_11
_atom_site_aniso_U_22
_atom_site_aniso_U_33
_atom_site_aniso_U_12
_atom_site_aniso_U_13
_atom_site_aniso_U_23
B1 0.0168(8) 0.0205(8) 0.0168(7) 0.0004(6) -0.0034(6) 0.0003(6)
C1 0.0127(6) 0.0184(7) 0.0184(7) 0.0028(5) -0.0033(5) -0.0005(5)
N1 0.0171(6) 0.0181(6) 0.0169(6) 0.0008(5) -0.0031(5) 0.0005(5)
O1 0.0253(6) 0.0232(6) 0.0257(6) 0.0062(4) 0.0018(4) -0.0021(4)
C2 0.0216(7) 0.0250(8) 0.0164(7) -0.0004(6) -0.0022(6) 0.0021(6)
N2 0.0157(6) 0.0203(6) 0.0169(6) -0.0008(5) -0.0026(5) 0.0003(5)
C3 0.0205(7) 0.0245(8) 0.0169(7) -0.0013(6) -0.0015(6) 0.0035(6)
N3 0.0201(6) 0.0197(6) 0.0190(6) 0.0014(5) -0.0001(5) 0.0001(5)
C11 0.0201(7) 0.0170(7) 0.0165(6) 0.0010(6) 0.0004(5) -0.0018(5)
C12 0.0213(7) 0.0223(7) 0.0162(7) 0.0049(6) -0.0013(6) -0.0023(6)
C13 0.0313(9) 0.0179(7) 0.0250(8) 0.0071(6) -0.0035(6) 0.0005(6)
C14 0.0324(9) 0.0183(7) 0.0306(8) -0.0011(6) -0.0039(7) -0.0028(6)
C15 0.0225(8) 0.0239(8) 0.0264(8) -0.0013(6) -0.0056(6) -0.0020(6)
C16 0.0207(7) 0.0192(7) 0.0195(7) 0.0018(6) -0.0021(6) -0.0005(6)
C17 0.0216(7) 0.0229(8) 0.0214(7) 0.0053(6) -0.0043(6) 0.0014(6)
C18 0.0179(7) 0.0240(8) 0.0191(7) 0.0020(6) -0.0036(6) 0.0030(6)
C19 0.0277(9) 0.0363(10) 0.0337(9) 0.0127(7) -0.0059(7) -0.0067(7)
C20 0.0215(8) 0.0188(7) 0.0276(8) 0.0002(6) -0.0096(6) 0.0000(6)
C21 0.0277(8) 0.0287(8) 0.0279(8) -0.0010(7) -0.0081(7) 0.0048(7)
C22 0.0247(8) 0.0290(9) 0.0310(8) 0.0050(7) -0.0070(7) -0.0046(7)
C31 0.0188(7) 0.0227(7) 0.0171(7) -0.0067(6) -0.0009(5) 0.0002(6)
C32 0.0180(7) 0.0336(9) 0.0181(7) -0.0057(6) 0.0004(6) 0.0013(6)
C33 0.0204(8) 0.0430(10) 0.0290(8) -0.0105(7) -0.0045(7) -0.0007(7)
C34 0.0357(10) 0.0342(10) 0.0358(9) -0.0147(8) -0.0055(8) -0.0082(8)
C35 0.0345(9) 0.0234(8) 0.0332(9) -0.0047(7) 0.0009(7) -0.0057(7)
C36 0.0219(8) 0.0224(8) 0.0237(7) -0.0055(6) 0.0021(6) 0.0012(6)
C37 0.0156(7) 0.0421(10) 0.0222(8) 0.0005(7) 0.0005(6) -0.0024(7)
C38 0.0213(8) 0.0525(12) 0.0296(9) 0.0048(8) -0.0026(7) 0.0015(8)
C39 0.0278(9) 0.0709(14) 0.0280(9) 0.0039(9) 0.0083(7) 0.0021(9)
C40 0.0226(8) 0.0198(8) 0.0350(9) -0.0013(6) 0.0012(7) 0.0013(6)
C41 0.0306(9) 0.0385(10) 0.0379(10) 0.0073(8) 0.0094(8) 0.0104(8)
C42 0.0264(9) 0.0339(9) 0.0327(9) -0.0014(7) -0.0013(7) 0.0022(7)
C51 0.0185(7) 0.0202(7) 0.0146(6) 0.0004(6) -0.0014(5) -0.0016(5)
C52 0.0234(8) 0.0185(7) 0.0203(7) 0.0021(6) -0.0003(6) 0.0042(6)
F52 0.0219(5) 0.0255(5) 0.0371(5) 0.0032(4) -0.0001(4) 0.0150(4)
C53 0.0181(7) 0.0254(8) 0.0237(7) 0.0043(6) -0.0017(6) 0.0027(6)
F53 0.0183(5) 0.0365(6) 0.0487(6) 0.0069(4) 0.0022(4) 0.0167(5)
C54 0.0189(7) 0.0250(8) 0.0194(7) -0.0036(6) 0.0013(6) -0.0020(6)
F54 0.0204(5) 0.0304(5) 0.0353(5) -0.0045(4) 0.0039(4) 0.0056(4)
C55 0.0271(8) 0.0154(7) 0.0183(7) -0.0012(6) -0.0026(6) 0.0004(5)
F55 0.0295(5) 0.0192(5) 0.0382(5) -0.0030(4) -0.0030(4) 0.0089(4)
C56 0.0192(7) 0.0196(7) 0.0186(7) 0.0028(6) -0.0048(6) -0.0023(6)
F56 0.0219(5) 0.0211(5) 0.0372(5) 0.0042(4) -0.0061(4) 0.0064(4)
C61 0.0214(7) 0.0277(8) 0.0150(7) -0.0021(6) 0.0016(6) -0.0016(6)
C62 0.0282(8) 0.0261(8) 0.0262(8) -0.0002(7) -0.0006(7) -0.0060(6)
C63 0.0337(9) 0.0387(10) 0.0316(9) -0.0042(8) -0.0065(7) -0.0142(8)
C64 0.0385(10) 0.0509(12) 0.0228(8) 0.0014(9) -0.0122(7) -0.0052(8)
C65 0.0462(11) 0.0367(10) 0.0234(8) 0.0017(8) -0.0099(8) 0.0034(7)
C66 0.0358(9) 0.0255(8) 0.0198(7) -0.0029(7) -0.0053(7) 0.0003(6)

loop_
_atom_type_symbol
_atom_type_description
_atom_type_scat_dispersion_real
_atom_type_scat_dispersion_imag
_atom_type_scat_source
C C 0.0033 0.0016 'International Tables Vol C Tables 4.2.6.8 and 6.1.1.4'
H H 0.0000 0.0000 'International Tables Vol C Tables 4.2.6.8 and 6.1.1.4'
B B 0.0013 0.0007 'International Tables Vol C Tables 4.2.6.8 and 6.1.1.4'
F F 0.0171 0.0103 'International Tables Vol C Tables 4.2.6.8 and 6.1.1.4'
N N 0.0061 0.0033 'International Tables Vol C Tables 4.2.6.8 and 6.1.1.4'
O O 0.0106 0.0060 'International Tables Vol C Tables 4.2.6.8 and 6.1.1.4'

loop_
_geom_angle_atom_site_label_1
_geom_angle_atom_site_label_2
_geom_angle_atom_site_label_3
_geom_angle_site_symmetry_1
_geom_angle_site_symmetry_3
_geom_angle
_geom_angle_publ_flag
N3 B1 C18 . . 115.31(12) ?
N3 B1 C1 . . 109.91(12) ?
C18 B1 C1 . . 98.40(11) ?
N3 B1 C51 . . 105.17(12) ?
C18 B1 C51 . . 115.47(12) ?
C1 B1 C51 . . 112.68(11) ?
N2 C1 N1 . . 105.41(12) ?
N2 C1 B1 . . 132.87(12) ?
N1 C1 B1 . . 119.82(12) ?
C1 N1 C2 . . 110.28(12) ?
C1 N1 C11 . . 124.78(12) ?
C2 N1 C11 . . 124.54(12) ?
C3 C2 N1 . . 107.22(13) ?
C3 C2 H2 . . 126.4 ?
N1 C2 H2 . . 126.4 ?
C1 N2 C3 . . 110.22(12) ?
C1 N2 C31 . . 128.62(12) ?
C3 N2 C31 . . 120.60(12) ?
C2 C3 N2 . . 106.85(13) ?
C2 C3 H3 . . 126.6 ?
N2 C3 H3 . . 126.6 ?
O1 N3 C61 . . 116.20(12) ?
O1 N3 B1 . . 115.44(11) ?
C61 N3 B1 . . 128.31(12) ?
C16 C11 C12 . . 122.40(13) ?
C16 C11 N1 . . 119.23(12) ?
C12 C11 N1 . . 118.34(13) ?
C13 C12 C11 . . 117.44(13) ?
C13 C12 C17 . . 119.63(13) ?
C11 C12 C17 . . 122.91(13) ?
C14 C13 C12 . . 121.28(14) ?
C14 C13 H13 . . 119.4 ?
C12 C13 H13 . . 119.4 ?
C13 C14 C15 . . 119.90(15) ?
C13 C14 H14 . . 120.1 ?
C15 C14 H14 . . 120.1 ?
C14 C15 C16 . . 121.61(14) ?
C14 C15 H15 . . 119.2 ?
C16 C15 H15 . . 119.2 ?
C15 C16 C11 . . 117.36(13) ?
C15 C16 C20 . . 119.14(13) ?
C11 C16 C20 . . 123.50(13) ?
C18 C17 C12 . . 120.62(13) ?
C18 C17 C19 . . 123.27(14) ?
C12 C17 C19 . . 116.04(13) ?
C17 C18 B1 . . 124.15(13) ?
C17 C18 H18 . . 117.9 ?
B1 C18 H18 . . 117.9 ?
C17 C19 H19A . . 109.5 ?
C17 C19 H19B . . 109.5 ?
H19A C19 H19B . . 109.5 ?
C17 C19 H19C . . 109.5 ?
H19A C19 H19C . . 109.5 ?
H19B C19 H19C . . 109.5 ?
C16 C20 C22 . . 111.38(13) ?
C16 C20 C21 . . 110.16(13) ?
C22 C20 C21 . . 110.84(13) ?
C16 C20 H20 . . 108.1 ?
C22 C20 H20 . . 108.1 ?
C21 C20 H20 . . 108.1 ?
C20 C21 H21A . . 109.5 ?
C20 C21 H21B . . 109.5 ?
H21A C21 H21B . . 109.5 ?
C20 C21 H21C . . 109.5 ?
H21A C21 H21C . . 109.5 ?
H21B C21 H21C . . 109.5 ?
C20 C22 H22A . . 109.5 ?
C20 C22 H22B . . 109.5 ?
H22A C22 H22B . . 109.5 ?
C20 C22 H22C . . 109.5 ?
H22A C22 H22C . . 109.5 ?
H22B C22 H22C . . 109.5 ?
C36 C31 C32 . . 123.50(14) ?
C36 C31 N2 . . 119.10(13) ?
C32 C31 N2 . . 117.23(13) ?
C33 C32 C31 . . 116.94(15) ?
C33 C32 C37 . . 120.44(14) ?
C31 C32 C37 . . 122.55(14) ?
C34 C33 C32 . . 121.10(16) ?
C34 C33 H33 . . 119.5 ?
C32 C33 H33 . . 119.5 ?
C33 C34 C35 . . 120.49(15) ?
C33 C34 H34 . . 119.8 ?
C35 C34 H34 . . 119.8 ?
C34 C35 C36 . . 121.23(16) ?
C34 C35 H35 . . 119.4 ?
C36 C35 H35 . . 119.4 ?
C35 C36 C31 . . 116.72(15) ?
C35 C36 C40 . . 121.00(15) ?
C31 C36 C40 . . 122.26(14) ?
C32 C37 C38 . . 112.51(13) ?
C32 C37 C39 . . 110.25(15) ?
C38 C37 C39 . . 110.12(14) ?
C32 C37 H37 . . 107.9 ?
C38 C37 H37 . . 107.9 ?
C39 C37 H37 . . 107.9 ?
C37 C38 H38A . . 109.5 ?
C37 C38 H38B . . 109.5 ?
H38A C38 H38B . . 109.5 ?
C37 C38 H38C . . 109.5 ?
H38A C38 H38C . . 109.5 ?
H38B C38 H38C . . 109.5 ?
C37 C39 H39A . . 109.5 ?
C37 C39 H39B . . 109.5 ?
H39A C39 H39B . . 109.5 ?
C37 C39 H39C . . 109.5 ?
H39A C39 H39C . . 109.5 ?
H39B C39 H39C . . 109.5 ?
C36 C40 C41 . . 112.64(14) ?
C36 C40 C42 . . 110.94(13) ?
C41 C40 C42 . . 109.33(14) ?
C36 C40 H40 . . 107.9 ?
C41 C40 H40 . . 107.9 ?
C42 C40 H40 . . 107.9 ?
C40 C41 H41A . . 109.5 ?
C40 C41 H41B . . 109.5 ?
H41A C41 H41B . . 109.5 ?
C40 C41 H41C . . 109.5 ?
H41A C41 H41C . . 109.5 ?
H41B C41 H41C . . 109.5 ?
C40 C42 H42A . . 109.5 ?
C40 C42 H42B . . 109.5 ?
H42A C42 H42B . . 109.5 ?
C40 C42 H42C . . 109.5 ?
H42A C42 H42C . . 109.5 ?
H42B C42 H42C . . 109.5 ?
C56 C51 C52 . . 113.38(13) ?
C56 C51 B1 . . 122.76(13) ?
C52 C51 B1 . . 123.34(13) ?
F52 C52 C53 . . 115.82(13) ?
F52 C52 C51 . . 120.17(13) ?
C53 C52 C51 . . 124.00(14) ?
F53 C53 C54 . . 119.18(13) ?
F53 C53 C52 . . 120.94(13) ?
C54 C53 C52 . . 119.88(14) ?
F54 C54 C55 . . 120.79(13) ?
F54 C54 C53 . . 120.46(13) ?
C55 C54 C53 . . 118.74(14) ?
F55 C55 C54 . . 119.70(13) ?
F55 C55 C56 . . 120.81(13) ?
C54 C55 C56 . . 119.46(13) ?
F56 C56 C55 . . 114.74(13) ?
F56 C56 C51 . . 120.70(13) ?
C55 C56 C51 . . 124.54(13) ?
C66 C61 C62 . . 119.97(14) ?
C66 C61 N3 . . 121.27(14) ?
C62 C61 N3 . . 118.75(14) ?
C63 C62 C61 . . 119.53(16) ?
C63 C62 H62 . . 120.2 ?
C61 C62 H62 . . 120.2 ?
C64 C63 C62 . . 120.79(16) ?
C64 C63 H63 . . 119.6 ?
C62 C63 H63 . . 119.6 ?
C63 C64 C65 . . 119.64(16) ?
C63 C64 H64 . . 120.2 ?
C65 C64 H64 . . 120.2 ?
C64 C65 C66 . . 120.51(17) ?
C64 C65 H65 . . 119.7 ?
C66 C65 H65 . . 119.7 ?
C65 C66 C61 . . 119.56(15) ?
C65 C66 H66 . . 120.2 ?
C61 C66 H66 . . 120.2 ?

loop_
_geom_bond_atom_site_label_1
_geom_bond_atom_site_label_2
_geom_bond_site_symmetry_2
_geom_bond_distance
_geom_bond_publ_flag
B1 N3 . 1.558(2) ?
B1 C18 . 1.615(2) ?
B1 C1 . 1.631(2) ?
B1 C51 . 1.652(2) ?
C1 N2 . 1.3561(18) ?
C1 N1 . 1.3574(18) ?
N1 C2 . 1.3887(19) ?
N1 C11 . 1.4421(18) ?
O1 N3 . 1.3043(16) ?
C2 C3 . 1.343(2) ?
C2 H2 . 0.95 ?
N2 C3 . 1.3952(18) ?
N2 C31 . 1.4570(18) ?
C3 H3 . 0.95 ?
N3 C61 . 1.4109(19) ?
C11 C16 . 1.404(2) ?
C11 C12 . 1.409(2) ?
C12 C13 . 1.396(2) ?
C12 C17 . 1.491(2) ?
C13 C14 . 1.384(2) ?
C13 H13 . 0.95 ?
C14 C15 . 1.385(2) ?
C14 H14 . 0.95 ?
C15 C16 . 1.393(2) ?
C15 H15 . 0.95 ?
C16 C20 . 1.526(2) ?
C17 C18 . 1.339(2) ?
C17 C19 . 1.510(2) ?
C18 H18 . 0.95 ?
C19 H19A . 0.98 ?
C19 H19B . 0.98 ?
C19 H19C . 0.98 ?
C20 C22 . 1.535(2) ?
C20 C21 . 1.540(2) ?
C20 H20 . 1.0 ?
C21 H21A . 0.98 ?
C21 H21B . 0.98 ?
C21 H21C . 0.98 ?
C22 H22A . 0.98 ?
C22 H22B . 0.98 ?
C22 H22C . 0.98 ?
C31 C36 . 1.398(2) ?
C31 C32 . 1.401(2) ?
C32 C33 . 1.398(2) ?
C32 C37 . 1.517(2) ?
C33 C34 . 1.376(3) ?
C33 H33 . 0.95 ?
C34 C35 . 1.385(2) ?
C34 H34 . 0.95 ?
C35 C36 . 1.397(2) ?
C35 H35 . 0.95 ?
C36 C40 . 1.518(2) ?
C37 C38 . 1.532(2) ?
C37 C39 . 1.534(2) ?
C37 H37 . 1.0 ?
C38 H38A . 0.98 ?
C38 H38B . 0.98 ?
C38 H38C . 0.98 ?
C39 H39A . 0.98 ?
C39 H39B . 0.98 ?
C39 H39C . 0.98 ?
C40 C41 . 1.528(2) ?
C40 C42 . 1.529(2) ?
C40 H40 . 1.0 ?
C41 H41A . 0.98 ?
C41 H41B . 0.98 ?
C41 H41C . 0.98 ?
C42 H42A . 0.98 ?
C42 H42B . 0.98 ?
C42 H42C . 0.98 ?
C51 C56 . 1.387(2) ?
C51 C52 . 1.391(2) ?
C52 F52 . 1.3560(17) ?
C52 C53 . 1.382(2) ?
C53 F53 . 1.3470(17) ?
C53 C54 . 1.377(2) ?
C54 F54 . 1.3417(17) ?
C54 C55 . 1.376(2) ?
C55 F55 . 1.3467(17) ?
C55 C56 . 1.383(2) ?
C56 F56 . 1.3550(16) ?
C61 C66 . 1.392(2) ?
C61 C62 . 1.394(2) ?
C62 C63 . 1.383(2) ?
C62 H62 . 0.95 ?
C63 C64 . 1.382(3) ?
C63 H63 . 0.95 ?
C64 C65 . 1.382(3) ?
C64 H64 . 0.95 ?
C65 C66 . 1.389(2) ?
C65 H65 . 0.95 ?
C66 H66 . 0.95 ?

loop_
_geom_torsion_atom_site_label_1
_geom_torsion_atom_site_label_2
_geom_torsion_atom_site_label_3
_geom_torsion_atom_site_label_4
_geom_torsion_site_symmetry_1
_geom_torsion_site_symmetry_2
_geom_torsion_site_symmetry_3
_geom_torsion_site_symmetry_4
_geom_torsion
_geom_torsion_publ_flag
N3 B1 C1 N2 . . . . 24.1(2) ?
C18 B1 C1 N2 . . . . -96.80(17) ?
C51 B1 C1 N2 . . . . 141.00(15) ?
N3 B1 C1 N1 . . . . -174.10(12) ?
C18 B1 C1 N1 . . . . 65.03(15) ?
C51 B1 C1 N1 . . . . -57.16(17) ?
N2 C1 N1 C2 . . . . 1.17(15) ?
B1 C1 N1 C2 . . . . -165.12(12) ?
N2 C1 N1 C11 . . . . 174.22(12) ?
B1 C1 N1 C11 . . . . 7.9(2) ?
C1 N1 C2 C3 . . . . -0.90(17) ?
C11 N1 C2 C3 . . . . -173.97(13) ?
N1 C1 N2 C3 . . . . -1.01(15) ?
B1 C1 N2 C3 . . . . 162.70(15) ?
N1 C1 N2 C31 . . . . -172.38(13) ?
B1 C1 N2 C31 . . . . -8.7(2) ?
N1 C2 C3 N2 . . . . 0.25(17) ?
C1 N2 C3 C2 . . . . 0.48(17) ?
C31 N2 C3 C2 . . . . 172.65(13) ?
C18 B1 N3 O1 . . . . 164.08(12) ?
C1 B1 N3 O1 . . . . 54.01(16) ?
C51 B1 N3 O1 . . . . -67.53(15) ?
C18 B1 N3 C61 . . . . -18.3(2) ?
C1 B1 N3 C61 . . . . -128.37(15) ?
C51 B1 N3 C61 . . . . 110.10(15) ?
C1 N1 C11 C16 . . . . 126.10(15) ?
C2 N1 C11 C16 . . . . -61.83(19) ?
C1 N1 C11 C12 . . . . -55.65(19) ?
C2 N1 C11 C12 . . . . 116.42(16) ?
C16 C11 C12 C13 . . . . 0.2(2) ?
N1 C11 C12 C13 . . . . -178.03(13) ?
C16 C11 C12 C17 . . . . -178.20(14) ?
N1 C11 C12 C17 . . . . 3.6(2) ?
C11 C12 C13 C14 . . . . -0.9(2) ?
C17 C12 C13 C14 . . . . 177.53(15) ?
C12 C13 C14 C15 . . . . 1.3(2) ?
C13 C14 C15 C16 . . . . -0.9(3) ?
C14 C15 C16 C11 . . . . 0.2(2) ?
C14 C15 C16 C20 . . . . -179.53(15) ?
C12 C11 C16 C15 . . . . 0.2(2) ?
N1 C11 C16 C15 . . . . 178.35(13) ?
C12 C11 C16 C20 . . . . 179.90(14) ?
N1 C11 C16 C20 . . . . -1.9(2) ?
C13 C12 C17 C18 . . . . -129.25(16) ?
C11 C12 C17 C18 . . . . 49.1(2) ?
C13 C12 C17 C19 . . . . 47.9(2) ?
C11 C12 C17 C19 . . . . -133.77(16) ?
C12 C17 C18 B1 . . . . -5.8(2) ?
C19 C17 C18 B1 . . . . 177.25(15) ?
N3 B1 C18 C17 . . . . 178.43(14) ?
C1 B1 C18 C17 . . . . -64.79(18) ?
C51 B1 C18 C17 . . . . 55.3(2) ?
C15 C16 C20 C22 . . . . 56.45(19) ?
C11 C16 C20 C22 . . . . -123.27(15) ?
C15 C16 C20 C21 . . . . -66.97(18) ?
C11 C16 C20 C21 . . . . 113.31(16) ?
C1 N2 C31 C36 . . . . -97.54(18) ?
C3 N2 C31 C36 . . . . 91.87(17) ?
C1 N2 C31 C32 . . . . 86.99(18) ?
C3 N2 C31 C32 . . . . -83.59(17) ?
C36 C31 C32 C33 . . . . 1.3(2) ?
N2 C31 C32 C33 . . . . 176.59(13) ?
C36 C31 C32 C37 . . . . -175.59(14) ?
N2 C31 C32 C37 . . . . -0.3(2) ?
C31 C32 C33 C34 . . . . -1.4(2) ?
C37 C32 C33 C34 . . . . 175.55(16) ?
C32 C33 C34 C35 . . . . 0.6(3) ?
C33 C34 C35 C36 . . . . 0.4(3) ?
C34 C35 C36 C31 . . . . -0.5(2) ?
C34 C35 C36 C40 . . . . -178.79(16) ?
C32 C31 C36 C35 . . . . -0.4(2) ?
N2 C31 C36 C35 . . . . -175.53(14) ?
C32 C31 C36 C40 . . . . 177.86(14) ?
N2 C31 C36 C40 . . . . 2.7(2) ?
C33 C32 C37 C38 . . . . 49.3(2) ?
C31 C32 C37 C38 . . . . -133.89(16) ?
C33 C32 C37 C39 . . . . -74.06(19) ?
C31 C32 C37 C39 . . . . 102.75(17) ?
C35 C36 C40 C41 . . . . -38.3(2) ?
C31 C36 C40 C41 . . . . 143.54(15) ?
C35 C36 C40 C42 . . . . 84.63(19) ?
C31 C36 C40 C42 . . . . -93.52(18) ?
N3 B1 C51 C56 . . . . -92.79(16) ?
C18 B1 C51 C56 . . . . 35.51(19) ?
C1 B1 C51 C56 . . . . 147.49(13) ?
N3 B1 C51 C52 . . . . 78.37(16) ?
C18 B1 C51 C52 . . . . -153.33(13) ?
C1 B1 C51 C52 . . . . -41.34(19) ?
C56 C51 C52 F52 . . . . -177.88(13) ?
B1 C51 C52 F52 . . . . 10.2(2) ?
C56 C51 C52 C53 . . . . 1.3(2) ?
B1 C51 C52 C53 . . . . -170.63(14) ?
F52 C52 C53 F53 . . . . -2.2(2) ?
C51 C52 C53 F53 . . . . 178.58(14) ?
F52 C52 C53 C54 . . . . 178.42(13) ?
C51 C52 C53 C54 . . . . -0.8(2) ?
F53 C53 C54 F54 . . . . -0.9(2) ?
C52 C53 C54 F54 . . . . 178.41(14) ?
F53 C53 C54 C55 . . . . -179.51(14) ?
C52 C53 C54 C55 . . . . -0.1(2) ?
F54 C54 C55 F55 . . . . -0.2(2) ?
C53 C54 C55 F55 . . . . 178.37(13) ?
F54 C54 C55 C56 . . . . -178.13(13) ?
C53 C54 C55 C56 . . . . 0.4(2) ?
F55 C55 C56 F56 . . . . 0.7(2) ?
C54 C55 C56 F56 . . . . 178.66(13) ?
F55 C55 C56 C51 . . . . -177.74(13) ?
C54 C55 C56 C51 . . . . 0.2(2) ?
C52 C51 C56 F56 . . . . -179.38(12) ?
B1 C51 C56 F56 . . . . -7.4(2) ?
C52 C51 C56 C55 . . . . -1.0(2) ?
B1 C51 C56 C55 . . . . 170.97(14) ?
O1 N3 C61 C66 . . . . 146.37(14) ?
B1 N3 C61 C66 . . . . -31.2(2) ?
O1 N3 C61 C62 . . . . -32.47(19) ?
B1 N3 C61 C62 . . . . 149.92(15) ?
C66 C61 C62 C63 . . . . -0.7(2) ?
N3 C61 C62 C63 . . . . 178.18(15) ?
C61 C62 C63 C64 . . . . 0.6(3) ?
C62 C63 C64 C65 . . . . 0.2(3) ?
C63 C64 C65 C66 . . . . -0.9(3) ?
C64 C65 C66 C61 . . . . 0.8(3) ?
C62 C61 C66 C65 . . . . 0.0(2) ?
N3 C61 C66 C65 . . . . -178.85(15) ?
